data_2007544
loop_
_publ_author_name
'Peeters, Oswald M.'
'Meurisse, Rita L.'
'Blaton, Norbert M.'
'De Ranter, Camiel J.'

_publ_section_title
;
 ({-})-(2<i>S</i>)-Tifluadom Hydrochloride and Two of its
 ({-})-(2<i>S</i>)-2-(Acylaminomethyl)benzodiazepine Hydrochloride
 Analogues
;
_journal_issue 8
_journal_name_full 'Acta Crystallographica Section C'
_journal_page_first 1133
_journal_page_last 1137
_journal_paper_doi 10.1107/S0108270198003412
_journal_volume 54
_journal_year 1998
_chemical_formula_moiety 'C26 H27 F1 N3 O1 1+, Cl 1-, 0.5C6 H12 O1'
_chemical_formula_sum 'C29 H33 Cl F N3 O1.5'
_chemical_formula_weight 502.04
_chemical_name_systematic
;(-)-(2S)-5-(4-Fluorophenyl)-1,8-dimethyl-2-(p-toluoylaminomethyl)-2,3-dihydro-
1H-1,4-benzodiazepin-4-ium
 Chloride Methyl isobutyl ketone solvate
;
_space_group_IT_number 4
_symmetry_cell_setting monoclinic
_symmetry_space_group_name_Hall 'P 2yb'
_symmetry_space_group_name_H-M 'P 1 21 1'
_cell_angle_alpha 90.00
_cell_angle_beta 117.471(4)
_cell_angle_gamma 90.00
_cell_formula_units_Z 4
_cell_length_a 11.9932(3)
_cell_length_b 19.6670(10)
_cell_length_c 12.9428(7)
_cell_measurement_reflns_used 38
_cell_measurement_temperature 293
_cell_measurement_theta_max 27.96
_cell_measurement_theta_min 10.60
_cell_volume 2708.6(2)
_computing_cell_refinement XSCANS
_computing_data_collection 'XSCANS (Siemens, 1996)'
_computing_data_reduction XSCANS
_computing_molecular_graphics 'DIAMOND (Bergerhoff, 1996)'
_computing_publication_material 'PARST (Nardelli, 1983)'
_computing_structure_refinement 'SHELXL93 (Sheldrick, 1993)'
_computing_structure_solution 'SIR92 (Altomare et al., 1994)'
_diffrn_measurement_device_type 'Siemens P4 four-circle'
_diffrn_measurement_method \w/2\q
_diffrn_radiation_type CuK\a
_diffrn_radiation_wavelength 1.54184
_diffrn_reflns_av_R_equivalents .020
_diffrn_reflns_limit_h_max 13
_diffrn_reflns_limit_h_min -1
_diffrn_reflns_limit_k_max 1
_diffrn_reflns_limit_k_min -23
_diffrn_reflns_limit_l_max 14
_diffrn_reflns_limit_l_min -15
_diffrn_reflns_number 5940
_diffrn_reflns_theta_max 67.33
_diffrn_standards_decay_% none
_diffrn_standards_interval_count 100
_diffrn_standards_number 3
_exptl_absorpt_coefficient_mu 1.530
_exptl_absorpt_correction_T_max .795
_exptl_absorpt_correction_T_min .572
_exptl_absorpt_correction_type psi-scan
_exptl_absorpt_process_details '(XEMP; Siemens, 1989)'
_exptl_crystal_colour 'pale orange'
_exptl_crystal_density_diffrn 1.231
_exptl_crystal_density_meas 1.230
_exptl_crystal_density_method 'flotation in n-heptane/CCl~4~           '
_exptl_crystal_description prism
_exptl_crystal_F_000 1064
_exptl_crystal_size_max .58
_exptl_crystal_size_mid .38
_exptl_crystal_size_min .15
_refine_diff_density_max .18
_refine_diff_density_min -.22
_refine_ls_abs_structure_details 'Flack (1983)'
_refine_ls_abs_structure_Flack .000(10)
_refine_ls_extinction_coef .0044(3)
_refine_ls_extinction_method 'SHELXL93 (Sheldrick, 1993)'
_refine_ls_goodness_of_fit_all 1.084
_refine_ls_goodness_of_fit_ref 1.084
_refine_ls_hydrogen_treatment 'H atoms constrained'
_refine_ls_matrix_type full
_refine_ls_number_parameters 650
_refine_ls_number_reflns 5115
_refine_ls_R_factor_all .038
_refine_ls_R_factor_gt .037
_refine_ls_shift/su_max .001
_refine_ls_structure_factor_coef Fsqd
_refine_ls_weighting_details 'w = 1/[\s^2^(Fo^2^)+(0.0605P)^2^+0.3714P]  where P = (Fo^2^+2Fc^2^)/3'
_refine_ls_weighting_scheme calc
_refine_ls_wR_factor_all .105
_refine_ls_wR_factor_ref .105
_reflns_number_gt 4691
_reflns_number_total 4827
_reflns_threshold_expression F^2^>2\s(F^2^)
_cod_data_source_file na1340.cif
_cod_data_source_block na1340c
_cod_depositor_comments
;
The following automatic conversions were performed:
'_symmetry_cell_setting' value 'Monoclinic' changed to 'monoclinic'
according to '/home/saulius/struct/CIF-dictionaries/cif_core.dic'
dictionary named 'cif_core.dic' version 2.4.1 from 2010-06-29.

Automatic conversion script
Id: cif_fix_enum 1527 2010-12-29 10:47:43Z saulius 

The following automatic conversions were performed:

'_exptl_absorpt_correction_type' value '\y scan' was replaced with
the value 'psi-scan' as specified in the replacement file
'src/cod-tools/trunk/data/replacement-values/replacement_values.lst'.

Automatic conversion script
Id: cif_fix_values 5376 2017-05-30 11:51:03Z andrius 
;
_cod_original_sg_symbol_Hall 'P 2y1'
_cod_original_sg_symbol_H-M 'P 21'
_cod_original_formula_sum 'C29 H33 Cl1 F1 N3 O1.5  '
_cod_database_code 2007544

loop_
_symmetry_equiv_pos_as_xyz
X,Y,Z
-X,1/2+Y,-Z

loop_
_atom_site_label
_atom_site_fract_x
_atom_site_fract_y
_atom_site_fract_z
_atom_site_U_iso_or_equiv
_atom_site_adp_type
_atom_site_calc_flag
_atom_site_calc_attached_atom
_atom_site_refinement_flags
_atom_site_type_symbol
Cl1 -.17649(7) .50697(4) -.10576(7) .0608(3) aniso . . . Cl
Cl2 .55103(7) .37240(4) .00830(8) .0693(4) aniso . . . Cl
N1A .1892(3) .70040(10) .0179(3) .0630(10) aniso . . . N
C2A .0564(3) .6834(2) -.0295(3) .0500(10) aniso . . . C
C3A .0281(3) .6455(2) .0582(3) .0510(10) aniso . . . C
N4A .0660(2) .57500(10) .0677(2) .0484(9) aniso . . . N
C5a .1821(3) .55460(10) .1117(2) .0450(10) aniso . . . C
C5aA .2872(3) .60230(10) .1533(2) .0470(10) aniso . . . C
C6A .3990(3) .5784(2) .2468(3) .0560(10) aniso . . . C
C7A .5089(3) .6145(2) .2942(3) .0630(10) aniso . . . C
C8A .5119(3) .6780(2) .2478(3) .0610(10) aniso . . . C
C8MA .6320(4) .7178(2) .2967(5) .086(2) aniso . . . C
C9a .4047(3) .7033(2) .1576(3) .0580(10) aniso . . . C
C9aA .2878(3) .6690(2) .1077(3) .0500(10) aniso . . . C
C10A .2078(4) .7639(2) -.0325(5) .094(2) aniso . . . C
C11A .0120(3) .6455(2) -.1454(3) .0620(10) aniso . . . C
N12A -.1229(3) .6422(2) -.2123(2) .0630(10) aniso . . . N
C13A -.1859(3) .6924(2) -.2884(3) .0590(10) aniso . . . C
O14A -.1300(3) .74190(10) -.3000(2) .0750(10) aniso . . . O
C15A -.3245(3) .6850(2) -.3564(3) .0600(10) aniso . . . C
C16A -.3943(4) .7424(2) -.4093(4) .083(2) aniso . . . C
C17A -.5236(4) .7383(2) -.4767(4) .084(2) aniso . . . C
C18A -.5867(4) .6778(2) -.4971(3) .071(2) aniso . . . C
C19A -.5170(4) .6204(2) -.4424(3) .075(2) aniso . . . C
C20A -.3891(4) .6236(2) -.3728(3) .068(2) aniso . . . C
C21A -.7248(4) .6734(3) -.5771(4) .095(2) aniso . . . C
C1'A .2027(3) .48080(10) .1169(2) .0440(10) aniso . . . C
C2'A .2979(3) .4523(2) .0970(3) .0500(10) aniso . . . C
C3'A .3110(3) .3824(2) .0950(3) .0550(10) aniso . . . C
C4'A .2294(3) .3426(2) .1143(3) .0550(10) aniso . . . C
F4'A .2399(2) .27410(10) .1097(2) .0790(10) aniso . . . F
C5'A .1357(3) .3681(2) .1359(3) .0580(10) aniso . . . C
C6'A .1218(3) .4376(2) .1363(3) .0500(10) aniso . . . C
N1B .4269(3) .63670(10) -.1676(3) .0610(10) aniso . . . N
C2B .5247(3) .5861(2) -.1068(3) .0540(10) aniso . . . C
C3B .5026(3) .5205(2) -.1765(3) .0570(10) aniso . . . C
N4B .4067(2) .47850(10) -.1714(2) .0550(10) aniso . . . N
C5B .2876(3) .49480(10) -.2182(2) .0480(10) aniso . . . C
C5aB .2404(3) .5599(2) -.2730(3) .0500(10) aniso . . . C
C6B .1129(3) .5591(2) -.3609(3) .0570(10) aniso . . . C
C7B .0500(3) .6152(2) -.4205(3) .0640(10) aniso . . . C
C8B .1100(3) .6777(2) -.3967(3) .0630(10) aniso . . . C
C8MB .0417(5) .7393(2) -.4625(4) .089(2) aniso . . . C
C9B .2335(3) .6809(2) -.3125(3) .0620(10) aniso . . . C
C9aB .3054(3) .6241(2) -.2479(3) .0530(10) aniso . . . C
C10B .4769(4) .7064(2) -.1469(4) .083(2) aniso . . . C
C11B .5415(3) .5744(2) .0162(3) .0610(10) aniso . . . C
N12B .6499(3) .5333(2) .0866(2) .0630(10) aniso . . . N
C13B .7643(3) .5621(2) .1472(3) .0620(10) aniso . . . C
O14B .7809(3) .6234(2) .1454(3) .0860(10) aniso . . . O
C15B .8702(3) .5154(2) .2219(3) .0580(10) aniso . . . C
C16B .9835(3) .5447(2) .3002(3) .068(2) aniso . . . C
C17B 1.0820(3) .5053(2) .3755(3) .0730(10) aniso . . . C
C18B 1.0726(3) .4348(2) .3768(3) .0650(10) aniso . . . C
C19B .9601(3) .4057(2) .2962(3) .0660(10) aniso . . . C
C20B .8608(3) .4447(2) .2206(3) .0660(10) aniso . . . C
C21B 1.1788(4) .3916(3) .4600(4) .090(2) aniso . . . C
C1'B .2041(3) .4410(2) -.2112(2) .0490(10) aniso . . . C
C2'B .2283(3) .3729(2) -.2215(3) .0590(10) aniso . . . C
C3'B .1557(3) .3217(2) -.2107(4) .068(2) aniso . . . C
C4'B .0580(3) .3406(2) -.1879(3) .065(2) aniso . . . C
F4'B -.0136(2) .29060(10) -.1766(3) .0990(10) aniso . . . F
C5'B .0312(3) .4065(2) -.1759(3) .0580(10) aniso . . . C
C6'B .1041(3) .4567(2) -.1883(3) .0520(10) aniso . . . C
C1S .6061(8) .3694(3) .7156(6) .135(5) aniso . . . C
C2S .5892(5) .4134(2) .6157(5) .088(2) aniso . . . C
O2S .4925(4) .4433(3) .5605(5) .146(3) aniso . . . O
C3S .6976(4) .4217(2) .5922(3) .077(2) aniso . . . C
C4S .6758(4) .4545(3) .4801(4) .085(2) aniso . . . C
C5S .6120(7) .4066(5) .3782(4) .136(4) aniso . . . C
C6S .7971(6) .4812(5) .4869(6) .148(4) aniso . . . C
H2A .0100(3) .7264(2) -.0466(3) .063 iso calc C2A R H
H3A1 .0723(3) .6672(2) .1337(3) .064 iso calc C3A R H
H3A2 -.0612(3) .6479(2) .0342(3) .064 iso calc C3A R H
H4A .0080(2) .54460(10) .0426(2) .061 iso calc N4A R H
H6A .3980(3) .5359(2) .2777(3) .070 iso calc C6A R H
H7A .5804(3) .5969(2) .3564(3) .079 iso calc C7A R H
H8M1 .6280(10) .7510(10) .2410(10) .108 iso calc C8MA R H
H8M2 .7012(5) .6876(3) .314(3) .108 iso calc C8MA R H
H8M3 .644(2) .7400(10) .367(2) .108 iso calc C8MA R H
H9A .4091(3) .7455(2) .1274(3) .072 iso calc C9a R H
H10A .216(3) .8012(3) .0190(10) .118 iso calc C10A R H
H10B .1370(10) .7717(9) -.1070(10) .118 iso calc C10A R H
H10C .282(2) .7603(7) -.042(3) .118 iso calc C10A R H
H11A .0459(3) .6681(2) -.1915(3) .078 iso calc C11A R H
H11B .0454(3) .5996(2) -.1298(3) .078 iso calc C11A R H
H12A -.1632(3) .6083(2) -.2038(2) .079 iso calc N12A R H
H16A -.3541(4) .7841(2) -.3996(4) .104 iso calc C16A R H
H17A -.5688(4) .7779(2) -.5091(4) .105 iso calc C17A R H
H19A -.5577(4) .5788(2) -.4532(3) .094 iso calc C19A R H
H20A -.3452(4) .5845(2) -.3362(3) .085 iso calc C20A R H
H21A -.7384(4) .653(2) -.6490(10) .118 iso calc C21A R H
H21B -.7604(7) .7182(4) -.592(2) .118 iso calc C21A R H
H21C -.7643(7) .6460(10) -.5410(10) .118 iso calc C21A R H
H2'A .3530(3) .4805(2) .0850(3) .063 iso calc C2'A R H
H3'A .3736(3) .3632(2) .0810(3) .069 iso calc C3'A R H
H5'A .0828(3) .3392(2) .1499(3) .072 iso calc C5'A R H
H6'A .0581(3) .4558(2) .1496(3) .063 iso calc C6'A R H
H2B .6037(3) .6055(2) -.0986(3) .068 iso calc C2B R H
H3B1 .4780(3) .5317(2) -.2571(3) .072 iso calc C3B R H
H3B2 .5805(3) .4950(2) -.1465(3) .072 iso calc C3B R H
H4B .4292(2) .44030(10) -.1352(2) .068 iso calc N4B R H
H6B .0702(3) .5178(2) -.3785(3) .072 iso calc C6B R H
H7B -.0332(3) .6117(2) -.4773(3) .080 iso calc C7B R H
H8M4 -.035(2) .7440(10) -.457(2) .111 iso calc C8MB R H
H8M5 .023(3) .7347(8) -.5428(7) .111 iso calc C8MB R H
H8M6 .0930(10) .7788(3) -.430(2) .111 iso calc C8MB R H
H9B .2726(3) .7232(2) -.2967(3) .078 iso calc C9B R H
H10D .484(3) .7221(6) -.2140(10) .104 iso calc C10B R H
H10E .5580(10) .7068(3) -.080(2) .104 iso calc C10B R H
H10F .4210(10) .7357(4) -.133(3) .104 iso calc C10B R H
H11C .5495(3) .6180(2) .0538(3) .077 iso calc C11B R H
H11D .4669(3) .5522(2) .0112(3) .077 iso calc C11B R H
H12B .6416(3) .4901(2) .0902(2) .079 iso calc N12B R H
H16B .9927(3) .5917(2) .3016(3) .085 iso calc C16B R H
H17B 1.1568(3) .5262(2) .4269(3) .092 iso calc C17B R H
H19B .9518(3) .3587(2) .2935(3) .083 iso calc C19B R H
H20B .7868(3) .4238(2) .1680(3) .083 iso calc C20B R H
H21D 1.1560(10) .3710(10) .515(2) .113 iso calc C21B R H
H21E 1.2520(10) .4193(4) .501(2) .113 iso calc C21B R H
H21F 1.196(2) .3570(10) .4177(5) .113 iso calc C21B R H
H2'B .2951(3) .3616(2) -.2360(3) .074 iso calc C2'B R H
H3'B .1718(3) .2763(2) -.2184(4) .084 iso calc C3'B R H
H5'B -.0347(3) .4173(2) -.1598(3) .073 iso calc C5'B R H
H6'B .0865(3) .5020(2) -.1811(3) .066 iso calc C6'B R H
H1S1 .668(4) .3890(10) .7868(7) .169 iso calc C1S R H
H1S2 .633(5) .3250(9) .706(2) .169 iso calc C1S R H
H1S3 .5280(10) .366(2) .718(3) .169 iso calc C1S R H
H3S1 .7332(4) .3771(2) .5952(3) .096 iso calc C3S R H
H3S2 .7606(4) .4482(2) .6554(3) .096 iso calc C3S R H
H4S .6197(4) .4934(3) .4669(4) .106 iso calc C4S R H
H5S1 .589(4) .4309(7) .3069(5) .170 iso calc C5S R H
H5S2 .538(3) .388(2) .378(3) .170 iso calc C5S R H
H5S3 .668(2) .3700(10) .385(2) .170 iso calc C5S R H
H6S1 .7830(10) .495(3) .4110(10) .185 iso calc C6S R H
H6S2 .859(2) .4460(10) .515(5) .185 iso calc C6S R H
H6S3 .826(3) .519(2) .539(4) .185 iso calc C6S R H

loop_
_atom_site_aniso_label
_atom_site_aniso_U_11
_atom_site_aniso_U_22
_atom_site_aniso_U_33
_atom_site_aniso_U_12
_atom_site_aniso_U_13
_atom_site_aniso_U_23
Cl1 .0454(3) .0582(4) .0769(4) -.0056(3) .0265(3) -.0024(3)
Cl2 .0528(4) .0570(4) .1016(6) .0099(3) .0385(4) .0147(4)
N1A .057(2) .053(2) .079(2) -.0070(10) .0310(10) .0190(10)
C2A .050(2) .0400(10) .063(2) .0060(10) .0280(10) .0040(10)
C3A .050(2) .0450(10) .064(2) .0040(10) .0300(10) -.0010(10)
N4A .0450(10) .0400(10) .0640(10) -.0040(10) .0280(10) .0000(10)
C5a .045(2) .0420(10) .0500(10) -.0060(10) .0250(10) -.0020(10)
C5aA .047(2) .0430(10) .0540(10) -.0080(10) .0240(10) -.0020(10)
C6A .052(2) .050(2) .059(2) -.0090(10) .0190(10) .0030(10)
C7A .047(2) .064(2) .066(2) -.0100(10) .0150(10) -.001(2)
C8A .055(2) .052(2) .078(2) -.0120(10) .034(2) -.011(2)
C8MA .061(2) .074(3) .119(3) -.024(2) .038(2) -.014(2)
C9a .056(2) .045(2) .080(2) -.0070(10) .038(2) -.0030(10)
C9aA .050(2) .0430(10) .063(2) -.0040(10) .0320(10) .0000(10)
C10A .079(3) .075(3) .118(3) -.006(2) .037(2) .042(3)
C11A .072(2) .056(2) .063(2) .013(2) .035(2) .0010(10)
N12A .070(2) .0490(10) .0610(10) -.0010(10) .0220(10) .0070(10)
C13A .073(2) .046(2) .057(2) .0040(10) .0300(10) .0020(10)
O14A .080(2) .0560(10) .090(2) -.0020(10) .0400(10) .0120(10)
C15A .074(2) .050(2) .0530(10) .002(2) .0270(10) .0040(10)
C16A .086(3) .054(2) .097(3) .003(2) .032(2) .017(2)
C17A .081(3) .071(2) .086(2) .015(2) .025(2) .019(2)
C18A .074(2) .081(2) .057(2) .005(2) .029(2) .005(2)
C19A .079(2) .069(2) .066(2) -.009(2) .024(2) .005(2)
C20A .080(2) .053(2) .062(2) .000(2) .024(2) .0080(10)
C21A .075(3) .124(4) .072(2) .006(3) .022(2) .003(3)
C1'A .0420(10) .0440(10) .0500(10) -.0050(10) .0230(10) .0010(10)
C2'A .043(2) .050(2) .062(2) -.0030(10) .0280(10) .0020(10)
C3'A .048(2) .056(2) .066(2) .0060(10) .0290(10) .0020(10)
C4'A .063(2) .0390(10) .067(2) .0040(10) .0330(10) .0010(10)
F4'A .094(2) .0414(9) .114(2) .0080(10) .0590(10) .0030(10)
C5'A .065(2) .0430(10) .079(2) -.0060(10) .043(2) .0030(10)
C6'A .053(2) .0450(10) .064(2) -.0050(10) .0370(10) .0000(10)
N1B .054(2) .0470(10) .078(2) -.0040(10) .0260(10) -.0010(10)
C2B .045(2) .055(2) .065(2) -.0040(10) .0270(10) .0000(10)
C3B .048(2) .061(2) .068(2) .0000(10) .0310(10) -.0030(10)
N4B .0480(10) .0490(10) .0670(10) .0050(10) .0270(10) .0010(10)
C5B .0450(10) .0440(10) .0560(10) .0010(10) .0260(10) -.0050(10)
C5aB .048(2) .0480(10) .0550(10) .0030(10) .0240(10) .0000(10)
C6B .053(2) .057(2) .058(2) .0010(10) .0220(10) -.0020(10)
C7B .056(2) .070(2) .059(2) .011(2) .0200(10) .004(2)
C8B .065(2) .063(2) .067(2) .015(2) .036(2) .009(2)
C8MB .094(3) .070(2) .102(3) .029(2) .045(2) .023(2)
C9B .070(2) .048(2) .075(2) .006(2) .039(2) .0040(10)
C9aB .053(2) .051(2) .061(2) .0010(10) .0310(10) -.0020(10)
C10B .078(3) .052(2) .108(3) -.015(2) .032(2) -.006(2)
C11B .056(2) .066(2) .067(2) .003(2) .033(2) -.002(2)
N12B .058(2) .065(2) .0660(10) .0010(10) .0280(10) .0000(10)
C13B .057(2) .066(2) .065(2) -.004(2) .0300(10) -.003(2)
O14B .074(2) .060(2) .107(2) -.0050(10) .027(2) .0020(10)
C15B .057(2) .064(2) .055(2) -.0030(10) .0290(10) -.0040(10)
C16B .065(2) .065(2) .066(2) -.008(2) .025(2) -.014(2)
C17B .061(2) .082(2) .062(2) -.004(2) .0160(10) -.015(2)
C18B .065(2) .074(2) .056(2) .003(2) .029(2) -.004(2)
C19B .063(2) .069(2) .066(2) -.003(2) .029(2) .003(2)
C20B .059(2) .069(2) .068(2) -.007(2) .027(2) .000(2)
C21B .077(2) .100(3) .073(2) .012(2) .016(2) -.001(2)
C1'B .044(2) .0460(10) .0540(10) .0020(10) .0210(10) -.0040(10)
C2'B .056(2) .048(2) .079(2) .0030(10) .0350(10) -.010(2)
C3'B .064(2) .047(2) .096(2) -.004(2) .040(2) -.009(2)
C4'B .054(2) .058(2) .084(2) -.011(2) .034(2) -.003(2)
F4'B .086(2) .073(2) .151(2) -.0210(10) .066(2) .005(2)
C5'B .046(2) .063(2) .066(2) .0000(10) .0270(10) -.001(2)
C6'B .048(2) .051(2) .0580(10) .0050(10) .0240(10) -.0060(10)
C1S .226(8) .092(4) .133(4) -.044(5) .122(5) -.025(4)
C2S .099(3) .066(2) .115(3) -.016(2) .062(3) -.016(2)
O2S .091(3) .140(4) .224(6) .002(3) .088(3) .010(4)
C3S .066(2) .077(3) .078(2) .000(2) .026(2) -.001(2)
C4S .072(2) .094(3) .082(2) -.003(2) .029(2) .012(2)
C5S .144(5) .167(7) .070(3) -.034(5) .027(3) -.010(4)
C6S .118(4) .217(9) .126(4) -.051(6) .070(4) -.002(5)

loop_
_atom_type_symbol
_atom_type_scat_dispersion_real
_atom_type_scat_dispersion_imag
_atom_type_scat_source
C .0181 .0091 'IT.4 Tab.2.2B and 2.3.1'
H .0000 .0000 'IT.4 Tab.2.2B and 2.3.1'
Cl .3639 .7018 'IT.4 Tab.2.2B and 2.3.1'
F .0727 .0534 'IT.4 Tab.2.2B and 2.3.1'
N .0311 .0180 'IT.4 Tab.2.2B and 2.3.1'
O .0492 .0322 'IT.4 Tab.2.2B and 2.3.1'

loop_
_geom_angle_atom_site_label_1
_geom_angle_atom_site_label_2
_geom_angle_atom_site_label_3
_geom_angle
_geom_angle_publ_flag
C9aA N1A C10A 120.8(3) no
C2A N1A C10A 111.6(3) no
C2A N1A C9aA 127.2(3) no
N1A C2A H2A 107.0 no
N1A C2A C11A 110.0(3) no
N1A C2A C3A 112.0(3) no
C11A C2A H2A 107.0 no
C3A C2A H2A 107.0 no
C3A C2A C11A 113.4(3) no
C2A C3A H3A2 109.4 no
C2A C3A H3A1 109.4 no
C2A C3A N4A 111.3(2) no
H3A1 C3A H3A2 108.0 no
N4A C3A H3A2 109.4 no
N4A C3A H3A1 109.4 no
C3A N4A H4A 117.9 no
C3A N4A C5a 124.3(3) no
C5a N4A H4A 117.8 no
N4A C5a C1'A 116.6(3) no
N4A C5a C5aA 122.0(3) no
C5aA C5a C1'A 121.3(3) no
C5a C5aA C9aA 126.9(3) no
C5a C5aA C6A 114.8(3) no
C6A C5aA C9aA 118.3(3) no
C5aA C6A H6A 118.3 no
C5aA C6A C7A 123.4(3) no
C7A C6A H6A 118.3 no
C6A C7A H7A 120.6 no
C6A C7A C8A 118.8(3) no
C8A C7A H7A 120.6 no
C7A C8A C9a 119.5(3) no
C7A C8A C8MA 119.8(3) no
C8MA C8A C9a 120.7(4) no
C8A C8MA H8M3 109.5 no
C8A C8MA H8M2 109.5 no
C8A C8MA H8M1 109.5 no
H8M2 C8MA H8M3 109.5 no
H8M1 C8MA H8M3 109.5 no
H8M1 C8MA H8M2 109.5 no
C8A C9a H9A 118.0 no
C8A C9a C9aA 123.9(3) no
C9aA C9a H9A 118.0 no
C5aA C9aA C9a 116.0(3) no
N1A C9aA C9a 117.4(3) no
N1A C9aA C5aA 126.5(3) no
N1A C10A H10C 109.5 no
N1A C10A H10B 109.5 no
N1A C10A H10A 109.5 no
H10B C10A H10C 109.5 no
H10A C10A H10C 109.5 no
H10A C10A H10B 109.5 no
C2A C11A H11B 108.9 no
C2A C11A H11A 108.9 no
C2A C11A N12A 113.3(3) no
H11A C11A H11B 107.7 no
N12A C11A H11B 108.9 no
N12A C11A H11A 108.9 no
C11A N12A H12A 120.0 no
C11A N12A C13A 120.0(3) no
C13A N12A H12A 120.0 no
N12A C13A C15A 117.2(3) no
N12A C13A O14A 120.9(3) no
O14A C13A C15A 121.9(3) no
C13A C15A C20A 124.4(3) no
C13A C15A C16A 117.9(3) no
C16A C15A C20A 117.6(3) no
C15A C16A H16A 119.7 no
C15A C16A C17A 120.6(4) no
C17A C16A H16A 119.7 no
C16A C17A H17A 119.0 no
C16A C17A C18A 122.0(4) no
C18A C17A H17A 119.0 no
C17A C18A C21A 121.3(4) no
C17A C18A C19A 117.3(4) no
C19A C18A C21A 121.3(4) no
C18A C19A H19A 119.2 no
C18A C19A C20A 121.6(4) no
C20A C19A H19A 119.2 no
C15A C20A C19A 120.8(4) no
C19A C20A H20A 119.6 no
C15A C20A H20A 119.6 no
C18A C21A H21C 109.5 no
C18A C21A H21B 109.5 no
C18A C21A H21A 109.5 no
H21B C21A H21C 109.5 no
H21A C21A H21C 109.5 no
H21A C21A H21B 109.5 no
C5a C1'A C6'A 119.6(3) no
C5a C1'A C2'A 121.5(3) no
C2'A C1'A C6'A 118.8(3) no
C1'A C2'A H2'A 119.6 no
C1'A C2'A C3'A 120.7(3) no
C3'A C2'A H2'A 119.6 no
C2'A C3'A H3'A 121.0 no
C2'A C3'A C4'A 118.0(3) no
C4'A C3'A H3'A 121.0 no
C3'A C4'A C5'A 123.4(4) no
C3'A C4'A F4'A 118.2(3) no
F4'A C4'A C5'A 118.3(3) no
C4'A C5'A H5'A 120.8 no
C4'A C5'A C6'A 118.4(3) no
C6'A C5'A H5'A 120.8 no
C1'A C6'A C5'A 120.5(3) no
C5'A C6'A H6'A 119.7 no
C1'A C6'A H6'A 119.7 no
C9aB N1B C10B 120.6(3) no
C2B N1B C10B 112.2(3) no
C2B N1B C9aB 126.6(3) no
N1B C2B H2B 106.8 no
N1B C2B C11B 110.5(3) no
N1B C2B C3B 112.3(3) no
C11B C2B H2B 106.8 no
C3B C2B H2B 106.8 no
C3B C2B C11B 113.1(3) no
C2B C3B H3B2 109.1 no
C2B C3B H3B1 109.1 no
C2B C3B N4B 112.5(3) no
H3B1 C3B H3B2 107.8 no
N4B C3B H3B2 109.1 no
N4B C3B H3B1 109.1 no
C3B N4B H4B 117.9 no
C3B N4B C5B 124.2(3) no
C5B N4B H4B 117.9 no
N4B C5B C1'B 114.8(3) no
N4B C5B C5aB 122.7(3) no
C5aB C5B C1'B 122.5(3) no
C5B C5aB C9aB 128.1(3) no
C5B C5aB C6B 114.5(3) no
C6B C5aB C9aB 117.4(3) no
C5aB C6B H6B 118.2 no
C5aB C6B C7B 123.7(3) no
C7B C6B H6B 118.2 no
C6B C7B H7B 120.0 no
C6B C7B C8B 119.9(3) no
C8B C7B H7B 120.0 no
C7B C8B C9B 118.4(3) no
C7B C8B C8MB 120.1(3) no
C8MB C8B C9B 121.4(4) no
C8B C8MB H8M6 109.5 no
C8B C8MB H8M5 109.5 no
C8B C8MB H8M4 109.5 no
H8M5 C8MB H8M6 109.5 no
H8M4 C8MB H8M6 109.5 no
H8M4 C8MB H8M5 109.5 no
C8B C9B H9B 117.7 no
C8B C9B C9aB 124.6(3) no
C9aB C9B H9B 117.7 no
C5aB C9aB C9B 115.9(3) no
N1B C9aB C9B 116.7(3) no
N1B C9aB C5aB 127.4(3) no
N1B C10B H10F 109.5 no
N1B C10B H10E 109.5 no
N1B C10B H10D 109.5 no
H10E C10B H10F 109.5 no
H10D C10B H10F 109.5 no
H10D C10B H10E 109.5 no
C2B C11B H11D 109.0 no
C2B C11B H11C 109.0 no
C2B C11B N12B 113.0(3) no
H11C C11B H11D 107.8 no
N12B C11B H11D 109.0 no
N12B C11B H11C 109.0 no
C11B N12B H12B 119.7 no
C11B N12B C13B 120.7(3) no
C13B N12B H12B 119.7 no
N12B C13B C15B 116.6(3) no
N12B C13B O14B 122.2(4) no
O14B C13B C15B 121.2(3) no
C13B C15B C20B 124.2(3) no
C13B C15B C16B 117.8(3) no
C16B C15B C20B 117.9(3) no
C15B C16B H16B 119.5 no
C15B C16B C17B 121.1(3) no
C17B C16B H16B 119.5 no
C16B C17B H17B 119.3 no
C16B C17B C18B 121.5(4) no
C18B C17B H17B 119.3 no
C17B C18B C21B 121.9(4) no
C17B C18B C19B 117.1(4) no
C19B C18B C21B 121.0(3) no
C18B C19B H19B 119.1 no
C18B C19B C20B 121.8(3) no
C20B C19B H19B 119.1 no
C15B C20B C19B 120.6(4) no
C19B C20B H20B 119.7 no
C15B C20B H20B 119.7 no
C18B C21B H21F 109.5 no
C18B C21B H21E 109.5 no
C18B C21B H21D 109.5 no
H21E C21B H21F 109.5 no
H21D C21B H21F 109.5 no
H21D C21B H21E 109.5 no
C5B C1'B C6'B 121.6(3) no
C5B C1'B C2'B 120.2(3) no
C2'B C1'B C6'B 118.1(3) no
C1'B C2'B H2'B 119.2 no
C1'B C2'B C3'B 121.6(3) no
C3'B C2'B H2'B 119.2 no
C2'B C3'B H3'B 121.2 no
C2'B C3'B C4'B 117.5(4) no
C4'B C3'B H3'B 121.2 no
C3'B C4'B C5'B 123.1(4) no
C3'B C4'B F4'B 118.0(4) no
F4'B C4'B C5'B 118.9(3) no
C4'B C5'B H5'B 120.8 no
C4'B C5'B C6'B 118.3(3) no
C6'B C5'B H5'B 120.9 no
C1'B C6'B C5'B 121.4(3) no
C5'B C6'B H6'B 119.3 no
C1'B C6'B H6'B 119.3 no
H1S2 C1S H1S3 109.5 no
H1S1 C1S H1S3 109.5 no
H1S1 C1S H1S2 109.5 no
C2S C1S H1S3 109.5 no
C2S C1S H1S2 109.5 no
C2S C1S H1S1 109.5 no
C1S C2S C3S 117.6(5) no
C1S C2S O2S 120.6(6) no
O2S C2S C3S 121.7(6) no
C2S C3S H3S2 107.8 no
C2S C3S H3S1 107.8 no
C2S C3S C4S 118.2(4) no
H3S1 C3S H3S2 107.1 no
C4S C3S H3S2 107.8 no
C4S C3S H3S1 107.8 no
C3S C4S H4S 107.7 no
C3S C4S C6S 111.2(5) no
C3S C4S C5S 111.7(4) no
C6S C4S H4S 107.7 no
C5S C4S H4S 107.7 no
C5S C4S C6S 110.7(5) no
C4S C5S H5S3 109.5 no
C4S C5S H5S2 109.5 no
C4S C5S H5S1 109.5 no
H5S2 C5S H5S3 109.5 no
H5S1 C5S H5S3 109.5 no
H5S1 C5S H5S2 109.5 no
C4S C6S H6S3 109.5 no
C4S C6S H6S2 109.5 no
C4S C6S H6S1 109.5 no
H6S2 C6S H6S3 109.5 no
H6S1 C6S H6S3 109.5 no
H6S1 C6S H6S2 109.5 no

loop_
_geom_bond_atom_site_label_1
_geom_bond_atom_site_label_2
_geom_bond_distance
_geom_bond_publ_flag
N1A C2A 1.458(4) no
N1A C9aA 1.364(4) no
N1A C10A 1.473(6) no
C2A C3A 1.520(5) no
C2A C11A 1.534(5) no
C2A H2A .980 no
C3A N4A 1.446(4) no
C3A H3A1 .970 no
C3A H3A2 .970 no
N4A C5a 1.301(4) no
N4A H4A .860 no
C5a C5aA 1.460(4) no
C5a C1'A 1.469(4) no
C5aA C6A 1.409(4) no
C5aA C9aA 1.440(4) no
C6A C7A 1.368(5) no
C6A H6A .930 no
C7A C8A 1.393(5) no
C7A H7A .930 no
C8A C8MA 1.500(5) no
C8A C9a 1.371(4) no
C8MA H8M1 .960 no
C8MA H8M2 .960 no
C8MA H8M3 .960 no
C9a C9aA 1.415(4) no
C9a H9A .930 no
C10A H10A .960 no
C10A H10B .960 no
C10A H10C .960 no
C11A N12A 1.441(5) no
C11A H11A .970 no
C11A H11B .970 no
N12A C13A 1.353(4) no
N12A H12A .860 no
C13A O14A 1.230(5) no
C13A C15A 1.486(5) no
C15A C16A 1.384(5) no
C15A C20A 1.396(5) no
C16A C17A 1.388(6) no
C16A H16A .930 no
C17A C18A 1.370(7) no
C17A H17A .930 no
C18A C19A 1.388(6) no
C18A C21A 1.497(5) no
C19A C20A 1.375(5) no
C19A H19A .930 no
C20A H20A .930 no
C21A H21A .960 no
C21A H21B .960 no
C21A H21C .960 no
C1'A C2'A 1.398(5) no
C1'A C6'A 1.397(5) no
C2'A C3'A 1.384(5) no
C2'A H2'A .930 no
C3'A C4'A 1.364(5) no
C3'A H3'A .930 no
C4'A F4'A 1.356(4) no
C4'A C5'A 1.372(6) no
C5'A C6'A 1.377(4) no
C5'A H5'A .930 no
C6'A H6'A .930 no
N1B C2B 1.460(4) no
N1B C9aB 1.367(4) no
N1B C10B 1.470(5) no
C2B C3B 1.525(5) no
C2B C11B 1.527(5) no
C2B H2B .980 no
C3B N4B 1.442(5) no
C3B H3B1 .970 no
C3B H3B2 .970 no
N4B C5B 1.307(4) no
N4B H4B .860 no
C5B C5aB 1.448(4) no
C5B C1'B 1.488(5) no
C5aB C6B 1.424(4) no
C5aB C9aB 1.439(4) no
C6B C7B 1.358(5) no
C6B H6B .930 no
C7B C8B 1.385(5) no
C7B H7B .930 no
C8B C8MB 1.491(6) no
C8B C9B 1.376(4) no
C8MB H8M4 .960 no
C8MB H8M5 .960 no
C8MB H8M6 .960 no
C9B C9aB 1.424(4) no
C9B H9B .930 no
C10B H10D .960 no
C10B H10E .960 no
C10B H10F .960 no
C11B N12B 1.442(4) no
C11B H11C .970 no
C11B H11D .970 no
N12B C13B 1.351(4) no
N12B H12B .860 no
C13B O14B 1.223(5) no
C13B C15B 1.504(5) no
C15B C16B 1.391(4) no
C15B C20B 1.393(5) no
C16B C17B 1.372(5) no
C16B H16B .930 no
C17B C18B 1.392(6) no
C17B H17B .930 no
C18B C19B 1.392(5) no
C18B C21B 1.496(5) no
C19B C20B 1.374(5) no
C19B H19B .930 no
C20B H20B .930 no
C21B H21D .960 no
C21B H21E .960 no
C21B H21F .960 no
C1'B C2'B 1.389(5) no
C1'B C6'B 1.396(5) no
C2'B C3'B 1.380(6) no
C2'B H2'B .930 no
C3'B C4'B 1.385(7) no
C3'B H3'B .930 no
C4'B F4'B 1.356(5) no
C4'B C5'B 1.361(5) no
C5'B C6'B 1.377(5) no
C5'B H5'B .930 no
C6'B H6'B .930 no
C1S C2S 1.490(10) no
C1S H1S1 .960 no
C1S H1S2 .960 no
C1S H1S3 .960 no
C2S O2S 1.199(7) no
C2S C3S 1.474(9) no
C3S C4S 1.497(7) no
C3S H3S1 .970 no
C3S H3S2 .970 no
C4S C5S 1.511(8) no
C4S C6S 1.510(10) no
C4S H4S .980 no
C5S H5S1 .960 no
C5S H5S2 .960 no
C5S H5S3 .960 no
C6S H6S1 .960 no
C6S H6S2 .960 no
C6S H6S3 .960 no

loop_
_geom_hbond_atom_site_label_D
_geom_hbond_atom_site_label_H
_geom_hbond_atom_site_label_A
_geom_hbond_distance_DH
_geom_hbond_distance_HA
_geom_hbond_distance_DA
_geom_hbond_angle_DHA
_geom_hbond_publ_flag
N4A H4A Cl1 0.86 2.28 3.044(2) 148 y
N12A H12A Cl1 0.86 2.41 3.195(3) 152 y
N4B H4B Cl2 0.86 2.21 3.008(3) 155 y
N12B H12B Cl2 0.86 2.57 3.368(3) 155 y

loop_
_geom_torsion_atom_site_label_1
_geom_torsion_atom_site_label_2
_geom_torsion_atom_site_label_3
_geom_torsion_atom_site_label_4
_geom_torsion
_geom_torsion_publ_flag
C9aA N1A C10A H10A -76.6 no
C2A N1A C10A H10A 96.1 no
C9aA N1A C10A H10B 163.4 no
C2A N1A C10A H10B -23.9 no
C9aA N1A C10A H10C 43.4 no
C2A N1A C10A H10C -143.9 no
C10A N1A C9aA C5aA -170.0(4) no
C2A N1A C9aA C5aA 18.5(5) yes
C10A N1A C9aA C9a 6.3(5) yes
C2A N1A C9aA C9a -165.2(3) no
C9aA N1A C2A H2A 140.1 no
C9aA N1A C2A C11A -104.0(4) no
C9aA N1A C2A C3A 23.1(4) yes
C10A N1A C2A H2A -32.0 no
C10A N1A C2A C11A 83.9(4) no
C10A N1A C2A C3A -149.1(3) no
N1A C2A C11A N12A -165.0(3) yes
N1A C2A C11A H11A -43.6 no
N1A C2A C11A H11B 73.6 no
N1A C2A C3A N4A -77.2(3) yes
N1A C2A C3A H3A1 43.7 no
N1A C2A C3A H3A2 161.8 no
C3A C2A C11A N12A 68.7(4) no
C3A C2A C11A H11A -169.9 no
C3A C2A C11A H11B -52.7 no
C11A C2A C3A H3A2 -73.0 no
C11A C2A C3A H3A1 168.9 no
C11A C2A C3A N4A 48.0(4) yes
H2A C2A C3A H3A2 44.8 no
H2A C2A C3A H3A1 -73.3 no
H2A C2A C3A N4A 165.8 no
H2A C2A C11A H11B -170.4 no
H2A C2A C11A H11A 72.3 no
H2A C2A C11A N12A -49.1 no
C2A C3A N4A C5a 68.0(4) yes
C2A C3A N4A H4A -112.0 no
H3A1 C3A N4A H4A 127.0 no
H3A1 C3A N4A C5a -53.0 no
H3A2 C3A N4A H4A 8.9 no
H3A2 C3A N4A C5a -171.1 no
C3A N4A C5a C5aA -1.9(5) yes
C3A N4A C5a C1'A 178.4(3) no
H4A N4A C5a C1'A -1.5 no
H4A N4A C5a C5aA 178.1 no
N4A C5a C1'A C2'A 143.0(3) no
N4A C5a C1'A C6'A -33.7(4) yes
N4A C5a C5aA C6A 148.9(3) no
N4A C5a C5aA C9aA -32.4(5) yes
C5aA C5a C1'A C2'A -36.6(4) no
C5aA C5a C1'A C6'A 146.6(3) no
C1'A C5a C5aA C9aA 147.2(3) no
C1'A C5a C5aA C6A -31.5(4) no
C5a C5aA C9aA N1A 1.1(5) yes
C6A C5aA C9aA N1A 179.8(3) no
C5a C5aA C9aA C9a -175.2(3) no
C5a C5aA C6A C7A 177.0(3) no
C5a C5aA C6A H6A -3.0 no
C6A C5aA C9aA C9a 3.5(4) no
C9aA C5aA C6A H6A 178.2 no
C9aA C5aA C6A C7A -1.8(5) no
C5aA C6A C7A C8A -.6(5) no
C5aA C6A C7A H7A 179.4 no
H6A C6A C7A H7A -.6 no
H6A C6A C7A C8A 179.4 no
C6A C7A C8A C8MA -178.8(4) no
C6A C7A C8A C9a 1.3(5) no
H7A C7A C8A C9a -178.7 no
H7A C7A C8A C8MA 1.2 no
C7A C8A C9a C9aA .7(6) no
C7A C8A C9a H9A -179.4 no
C7A C8A C8MA H8M1 159.8 no
C7A C8A C8MA H8M2 39.7 no
C7A C8A C8MA H8M3 -80.3 no
C8MA C8A C9a C9aA -179.3(4) no
C8MA C8A C9a H9A .7 no
C9a C8A C8MA H8M3 99.7 no
C9a C8A C8MA H8M2 -140.3 no
C9a C8A C8MA H8M1 -20.3 no
C8A C9a C9aA C5aA -3.0(5) no
C8A C9a C9aA N1A -179.7(3) no
H9A C9a C9aA C5aA 177.0 no
H9A C9a C9aA N1A .3 no
C2A C11A N12A C13A 88.9(4) yes
C2A C11A N12A H12A -91.1 no
H11A C11A N12A H12A 147.5 no
H11A C11A N12A C13A -32.4 no
H11B C11A N12A H12A 30.3 no
H11B C11A N12A C13A -149.7 no
C11A N12A C13A O14A -1.4(5) no
C11A N12A C13A C15A 178.7(3) yes
H12A N12A C13A C15A -1.3 no
H12A N12A C13A O14A 178.6 no
N12A C13A C15A C16A 162.4(4) no
N12A C13A C15A C20A -19.0(5) no
O14A C13A C15A C16A -17.5(6) no
O14A C13A C15A C20A 161.0(4) no
C13A C15A C20A H20A 3.6 no
C13A C15A C20A C19A -176.4(4) no
C13A C15A C16A C17A 178.1(4) no
C13A C15A C16A H16A -1.9 no
C16A C15A C20A H20A -177.8 no
C16A C15A C20A C19A 2.2(6) no
C20A C15A C16A H16A 179.5 no
C20A C15A C16A C17A -.5(6) no
C15A C16A C17A C18A -2.3(7) no
C15A C16A C17A H17A 177.7 no
H16A C16A C17A H17A -2.3 no
H16A C16A C17A C18A 177.7 no
C16A C17A C18A C19A 3.3(7) no
C16A C17A C18A C21A -175.4(4) no
H17A C17A C18A C21A 4.6 no
H17A C17A C18A C19A -176.7 no
C17A C18A C21A H21A 105.1 no
C17A C18A C21A H21B -14.9 no
C17A C18A C21A H21C -134.9 no
C17A C18A C19A C20A -1.5(6) no
C17A C18A C19A H19A 178.5 no
C19A C18A C21A H21A -73.5 no
C19A C18A C21A H21B 166.5 no
C19A C18A C21A H21C 46.5 no
C21A C18A C19A H19A -2.8 no
C21A C18A C19A C20A 177.2(4) no
C18A C19A C20A C15A -1.2(6) no
C18A C19A C20A H20A 178.8 no
H19A C19A C20A C15A 178.8 no
H19A C19A C20A H20A -1.2 no
C5a C1'A C6'A H6'A -3.2 no
C5a C1'A C6'A C5'A 176.8(3) no
C5a C1'A C2'A C3'A -175.9(3) no
C5a C1'A C2'A H2'A 4.1 no
C2'A C1'A C6'A H6'A -180.0 no
C2'A C1'A C6'A C5'A .0(5) no
C6'A C1'A C2'A H2'A -179.2 no
C6'A C1'A C2'A C3'A .8(5) no
C1'A C2'A C3'A C4'A -.7(5) no
C1'A C2'A C3'A H3'A 179.3 no
H2'A C2'A C3'A H3'A -.7 no
H2'A C2'A C3'A C4'A 179.3 no
C2'A C3'A C4'A F4'A 178.4(3) no
C2'A C3'A C4'A C5'A -.3(5) no
H3'A C3'A C4'A C5'A 179.8 no
H3'A C3'A C4'A F4'A -1.6 no
C3'A C4'A C5'A C6'A 1.1(5) no
C3'A C4'A C5'A H5'A -178.9 no
F4'A C4'A C5'A C6'A -177.6(3) no
F4'A C4'A C5'A H5'A 2.4 no
C4'A C5'A C6'A C1'A -.9(5) no
C4'A C5'A C6'A H6'A 179.1 no
H5'A C5'A C6'A C1'A 179.1 no
H5'A C5'A C6'A H6'A -.9 no
C9aB N1B C10B H10D -68.8 no
C2B N1B C10B H10D 103.1 no
C9aB N1B C10B H10E 171.2 no
C2B N1B C10B H10E -16.9 no
C9aB N1B C10B H10F 51.2 no
C2B N1B C10B H10F -136.9 no
C10B N1B C9aB C5aB -175.8(3) no
C2B N1B C9aB C5aB 13.6(6) yes
C10B N1B C9aB C9B 2.6(5) yes
C2B N1B C9aB C9B -168.0(3) no
C9aB N1B C2B H2B 143.6 no
C9aB N1B C2B C11B -100.6(4) no
C9aB N1B C2B C3B 26.8(5) yes
C10B N1B C2B H2B -27.7 no
C10B N1B C2B C11B 88.1(4) no
C10B N1B C2B C3B -144.6(3) no
N1B C2B C11B N12B -170.7(3) yes
N1B C2B C11B H11C -49.3 no
N1B C2B C11B H11D 68.0 no
N1B C2B C3B N4B -77.2(4) yes
N1B C2B C3B H3B1 44.1 no
N1B C2B C3B H3B2 161.6 no
C3B C2B C11B N12B 62.5(4) no
C3B C2B C11B H11C -176.2 no
C3B C2B C11B H11D -58.8 no
C11B C2B C3B H3B2 -72.4 no
C11B C2B C3B H3B1 170.0 no
C11B C2B C3B N4B 48.8(4) yes
H2B C2B C3B H3B2 44.8 no
H2B C2B C3B H3B1 -72.8 no
H2B C2B C3B N4B 166.0 no
H2B C2B C11B H11D -176.1 no
H2B C2B C11B H11C 66.5 no
H2B C2B C11B N12B -54.8 no
C2B C3B N4B C5B 67.5(4) yes
C2B C3B N4B H4B -112.5 no
H3B1 C3B N4B H4B 126.3 no
H3B1 C3B N4B C5B -53.7 no
H3B2 C3B N4B H4B 8.7 no
H3B2 C3B N4B C5B -171.3 no
C3B N4B C5B C5aB -5.0(5) yes
C3B N4B C5B C1'B 174.8(3) no
H4B N4B C5B C1'B -5.2 no
H4B N4B C5B C5aB 175.0 no
N4B C5B C1'B C2'B -36.1(4) yes
N4B C5B C1'B C6'B 140.5(3) no
N4B C5B C5aB C6B 153.3(3) no
N4B C5B C5aB C9aB -27.9(5) yes
C5aB C5B C1'B C2'B 143.7(3) no
C5aB C5B C1'B C6'B -39.7(4) no
C1'B C5B C5aB C9aB 152.3(3) no
C1'B C5B C5aB C6B -26.5(4) no
C5B C5aB C9aB N1B 1.1(6) yes
C6B C5aB C9aB N1B 179.9(3) no
C5B C5aB C9aB C9B -177.3(3) no
C5B C5aB C6B C7B 178.2(3) no
C5B C5aB C6B H6B -1.8 no
C6B C5aB C9aB C9B 1.5(4) no
C9aB C5aB C6B H6B 179.3 no
C9aB C5aB C6B C7B -.7(5) no
C5aB C6B C7B C8B -.2(6) no
C5aB C6B C7B H7B 179.8 no
H6B C6B C7B H7B -.2 no
H6B C6B C7B C8B 179.8 no
C6B C7B C8B C8MB 179.6(4) no
C6B C7B C8B C9B .3(6) no
H7B C7B C8B C9B -179.7 no
H7B C7B C8B C8MB -.4 no
C7B C8B C9B C9aB .6(6) no
C7B C8B C9B H9B -179.4 no
C7B C8B C8MB H8M4 53.9 no
C7B C8B C8MB H8M5 -66.1 no
C7B C8B C8MB H8M6 173.9 no
C8MB C8B C9B C9aB -178.7(4) no
C8MB C8B C9B H9B 1.3 no
C9B C8B C8MB H8M6 -6.8 no
C9B C8B C8MB H8M5 113.2 no
C9B C8B C8MB H8M4 -126.8 no
C8B C9B C9aB C5aB -1.5(5) no
C8B C9B C9aB N1B 179.9(3) no
H9B C9B C9aB C5aB 178.5 no
H9B C9B C9aB N1B -.1 no
C2B C11B N12B C13B 86.5(4) yes
C2B C11B N12B H12B -93.5 no
H11C C11B N12B H12B 145.2 no
H11C C11B N12B C13B -34.8 no
H11D C11B N12B H12B 27.8 no
H11D C11B N12B C13B -152.1 no
C11B N12B C13B O14B .2(6) no
C11B N12B C13B C15B 177.6(3) yes
H12B N12B C13B C15B -2.4 no
H12B N12B C13B O14B -179.8 no
N12B C13B C15B C16B -169.1(3) no
N12B C13B C15B C20B 8.6(5) no
O14B C13B C15B C16B 8.2(6) no
O14B C13B C15B C20B -174.1(4) no
C13B C15B C20B H20B 3.6 no
C13B C15B C20B C19B -176.4(4) no
C13B C15B C16B C17B 176.4(4) no
C13B C15B C16B H16B -3.6 no
C16B C15B C20B H20B -178.7 no
C16B C15B C20B C19B 1.3(6) no
C20B C15B C16B H16B 178.6 no
C20B C15B C16B C17B -1.4(6) no
C15B C16B C17B C18B -.1(6) no
C15B C16B C17B H17B 179.9 no
H16B C16B C17B H17B -.1 no
H16B C16B C17B C18B 179.9 no
C16B C17B C18B C19B 1.6(6) no
C16B C17B C18B C21B -178.9(4) no
H17B C17B C18B C21B 1.1 no
H17B C17B C18B C19B -178.4 no
C17B C18B C21B H21D 112.2 no
C17B C18B C21B H21E -7.8 no
C17B C18B C21B H21F -127.8 no
C17B C18B C19B C20B -1.8(6) no
C17B C18B C19B H19B 178.2 no
C19B C18B C21B H21D -68.3 no
C19B C18B C21B H21E 171.6 no
C19B C18B C21B H21F 51.7 no
C21B C18B C19B H19B -1.2 no
C21B C18B C19B C20B 178.8(4) no
C18B C19B C20B C15B .3(6) no
C18B C19B C20B H20B -179.7 no
H19B C19B C20B C15B -179.7 no
H19B C19B C20B H20B .3 no
C5B C1'B C6'B H6'B 3.4 no
C5B C1'B C6'B C5'B -176.6(3) no
C5B C1'B C2'B C3'B 177.3(3) no
C5B C1'B C2'B H2'B -2.7 no
C2'B C1'B C6'B H6'B -179.9 no
C2'B C1'B C6'B C5'B .1(5) no
C6'B C1'B C2'B H2'B -179.4 no
C6'B C1'B C2'B C3'B .6(5) no
C1'B C2'B C3'B C4'B -.6(6) no
C1'B C2'B C3'B H3'B 179.4 no
H2'B C2'B C3'B H3'B -.7 no
H2'B C2'B C3'B C4'B 179.4 no
C2'B C3'B C4'B F4'B -179.7(3) no
C2'B C3'B C4'B C5'B .0(6) no
H3'B C3'B C4'B C5'B 180.0 no
H3'B C3'B C4'B F4'B .3 no
C3'B C4'B C5'B C6'B .7(6) no
C3'B C4'B C5'B H5'B -179.3 no
F4'B C4'B C5'B C6'B -179.7(3) no
F4'B C4'B C5'B H5'B .3 no
C4'B C5'B C6'B C1'B -.7(5) no
C4'B C5'B C6'B H6'B 179.3 no
H5'B C5'B C6'B C1'B 179.3 no
H5'B C5'B C6'B H6'B -.7 no
H1S1 C1S C2S C3S 63.8 no
H1S1 C1S C2S O2S -112.6 no
H1S2 C1S C2S C3S -56.2 no
H1S2 C1S C2S O2S 127.4 no
H1S3 C1S C2S C3S -176.2 no
H1S3 C1S C2S O2S 7.4 no
C1S C2S C3S C4S 168.6(5) no
C1S C2S C3S H3S1 46.3 no
C1S C2S C3S H3S2 -69.0 no
O2S C2S C3S C4S -14.9(8) no
O2S C2S C3S H3S1 -137.3 no
O2S C2S C3S H3S2 107.4 no
C2S C3S C4S C5S -75.6(6) no
C2S C3S C4S C6S 160.2(5) no
C2S C3S C4S H4S 42.4 no
H3S1 C3S C4S H4S 164.8 no
H3S1 C3S C4S C6S -77.5 no
H3S1 C3S C4S C5S 46.7 no
H3S2 C3S C4S H4S -79.9 no
H3S2 C3S C4S C6S 37.8 no
H3S2 C3S C4S C5S 162.0 no
C3S C4S C6S H6S1 171.0 no
C3S C4S C6S H6S2 51.0 no
C3S C4S C6S H6S3 -69.0 no
C3S C4S C5S H5S1 172.2 no
C3S C4S C5S H5S2 52.2 no
C3S C4S C5S H5S3 -67.8 no
C5S C4S C6S H6S1 46.3 no
C5S C4S C6S H6S2 -73.7 no
C5S C4S C6S H6S3 166.3 no
C6S C4S C5S H5S3 56.7 no
C6S C4S C5S H5S2 176.7 no
C6S C4S C5S H5S1 -63.3 no
H4S C4S C5S H5S3 174.2 no
H4S C4S C5S H5S2 -65.8 no
H4S C4S C5S H5S1 54.2 no
H4S C4S C6S H6S3 48.8 no
H4S C4S C6S H6S2 168.8 no
H4S C4S C6S H6S1 -71.2 no
